data_7104860
loop_
_publ_author_name
'Albrecht, Markus'
'Schmid, S\"oren'
'deGroot, Marita'
'Weis, Patrick'
'Fr\"ohlich, Roland'

_publ_section_title
;
 Self-assembly of an unpolar enantiomerically pure helicate-type
 metalla-cryptand
;
_journal_coden_ASTM CHCOFS
_journal_issue 20
_journal_name_full
;
 Chemical Communications (Cambridge, United Kingdom)
;
_journal_page_first 2526
_journal_page_last 2527
_journal_paper_doi 10.1039/b309026d
_journal_year 2003
_chemical_formula_sum 'C69 H56 Br6 Ga2 O19'
_chemical_formula_weight 1808.04
_space_group_IT_number 19
_symmetry_cell_setting orthorhombic
_symmetry_space_group_name_Hall 'P 2ac 2ab'
_symmetry_space_group_name_H-M 'P 21 21 21'
_atom_sites_solution_hydrogens geom
_atom_sites_solution_primary direct
_atom_sites_solution_secondary difmap
_audit_creation_method SHELXL-97
_cell_angle_alpha 90.00
_cell_angle_beta 90.00
_cell_angle_gamma 90.00
_cell_formula_units_Z 4
_cell_length_a 13.526(1)
_cell_length_b 18.122(1)
_cell_length_c 34.335(1)
_cell_measurement_temperature 198(2)
_cell_volume 8416.1(8)
_computing_cell_refinement 'Collect (Nonius B.V., 1998)'
_computing_data_collection 'Collect (Nonius B.V., 1998)'
_computing_data_reduction 'Denzo-SMN (Otwinowski & Minor, 1997)'
_computing_molecular_graphics 'SCHAKAL (Keller, 1997)'
_computing_publication_material 'SHELXL-97 (Sheldrick, 1997)'
_computing_structure_refinement 'SHELXL-97 (Sheldrick, 1997)'
_computing_structure_solution 'SHELXS-97 (Sheldrick, 1990)'
_diffrn_ambient_temperature 198(2)
_diffrn_measured_fraction_theta_full 0.999
_diffrn_measured_fraction_theta_max 0.999
_diffrn_measurement_device_type 'Nonius KappaCCD'
_diffrn_measurement_method '\w and \f scans'
_diffrn_radiation_monochromator graphite
_diffrn_radiation_source 'rotating anode Nonius FR591'
_diffrn_radiation_type MoK\a
_diffrn_radiation_wavelength 0.71073
_diffrn_reflns_av_R_equivalents 0.0820
_diffrn_reflns_av_sigmaI/netI 0.1067
_diffrn_reflns_limit_h_max 14
_diffrn_reflns_limit_h_min -10
_diffrn_reflns_limit_k_max 19
_diffrn_reflns_limit_k_min -16
_diffrn_reflns_limit_l_max 36
_diffrn_reflns_limit_l_min -29
_diffrn_reflns_number 26673
_diffrn_reflns_theta_full 22.50
_diffrn_reflns_theta_max 22.50
_diffrn_reflns_theta_min 1.62
_exptl_absorpt_coefficient_mu 3.548
_exptl_absorpt_correction_T_max 0.9010
_exptl_absorpt_correction_T_min 0.3698
_exptl_absorpt_correction_type empirical
_exptl_absorpt_process_details 'SORTAV (Blessing, 1995 & 1997)'
_exptl_crystal_colour 'light yellow'
_exptl_crystal_density_diffrn 1.427
_exptl_crystal_density_method 'not measured'
_exptl_crystal_description needle
_exptl_crystal_F_000 3576
_exptl_crystal_size_max 0.35
_exptl_crystal_size_mid 0.06
_exptl_crystal_size_min 0.03
_refine_diff_density_max 1.277
_refine_diff_density_min -0.561
_refine_diff_density_rms 0.200
_refine_ls_abs_structure_details 'Flack H D (1983), Acta Cryst. A39, 876-881'
_refine_ls_abs_structure_Flack 0.013(16)
_refine_ls_extinction_method none
_refine_ls_goodness_of_fit_ref 1.072
_refine_ls_hydrogen_treatment 'refined as riding atoms'
_refine_ls_matrix_type full
_refine_ls_number_parameters 871
_refine_ls_number_reflns 10986
_refine_ls_number_restraints 6
_refine_ls_restrained_S_all 1.072
_refine_ls_R_factor_all 0.1023
_refine_ls_R_factor_gt 0.0694
_refine_ls_shift/su_max 0.000
_refine_ls_shift/su_mean 0.000
_refine_ls_structure_factor_coef Fsqd
_refine_ls_weighting_details 'calc w=1/[\s^2^(Fo^2^)+(0.1146P)^2^+14.7849P] where P=(Fo^2^+2Fc^2^)/3'
_refine_ls_weighting_scheme calc
_refine_ls_wR_factor_gt 0.1845
_refine_ls_wR_factor_ref 0.2033
_reflns_number_gt 8213
_reflns_number_total 10986
_reflns_threshold_expression >2sigma(I)
_cod_data_source_file b309026d.txt
_cod_data_source_block fro2483
_cod_original_sg_symbol_H-M P212121
_cod_database_code 7104860

loop_
_symmetry_equiv_pos_as_xyz
'x, y, z'
'-x+1/2, -y, z+1/2'
'-x, y+1/2, -z+1/2'
'x+1/2, -y+1/2, -z'

loop_
_atom_site_label
_atom_site_type_symbol
_atom_site_fract_x
_atom_site_fract_y
_atom_site_fract_z
_atom_site_U_iso_or_equiv
_atom_site_adp_type
_atom_site_occupancy
_atom_site_symmetry_multiplicity
_atom_site_calc_flag
_atom_site_refinement_flags
_atom_site_disorder_assembly
_atom_site_disorder_group
Ga1 Ga 0.94944(9) 1.02978(8) -0.01522(4) 0.0259(4) Uani 1 1 d . . .
Ga2 Ga 0.74955(10) 0.94724(8) 0.11546(4) 0.0244(3) Uani 1 1 d . . .
Br11 Br 1.34718(14) 0.79207(12) -0.16848(6) 0.0757(6) Uani 1 1 d . . .
C12 C 1.2730(11) 0.8336(9) -0.1276(5) 0.049(4) Uani 1 1 d . . .
C13 C 1.2183(10) 0.8970(10) -0.1338(4) 0.050(4) Uani 1 1 d . . .
H13 H 1.2186 0.9208 -0.1585 0.061 Uiso 1 1 calc R . .
C14 C 1.1629(9) 0.9251(8) -0.1030(4) 0.035(3) Uani 1 1 d . . .
H14 H 1.1242 0.9682 -0.1069 0.042 Uiso 1 1 calc R . .
C15 C 1.1631(8) 0.8912(7) -0.0669(4) 0.027(3) Uani 1 1 d U . .
C16 C 1.2185(9) 0.8271(8) -0.0605(4) 0.032(3) Uani 1 1 d . . .
H16 H 1.2185 0.8037 -0.0357 0.039 Uiso 1 1 calc R . .
C17 C 1.2740(9) 0.7984(9) -0.0913(5) 0.042(4) Uani 1 1 d . . .
H17 H 1.3123 0.7550 -0.0877 0.051 Uiso 1 1 calc R . .
C18 C 1.0990(9) 0.9235(7) -0.0363(4) 0.031(3) Uani 1 1 d . . .
O19 O 1.0243(6) 0.9595(5) -0.0467(2) 0.031(2) Uani 1 1 d . . .
C20 C 1.1235(9) 0.9119(8) 0.0043(4) 0.031(3) Uani 1 1 d . . .
H20 H 1.1813 0.8845 0.0105 0.037 Uiso 1 1 calc R . .
C21 C 1.0655(10) 0.9393(8) 0.0348(4) 0.032(3) Uani 1 1 d . . .
O22 O 0.9877(6) 0.9766(5) 0.0319(2) 0.029(2) Uani 1 1 d . . .
C23 C 1.0959(9) 0.9229(8) 0.0771(4) 0.034(4) Uani 1 1 d . . .
H23 H 1.0884 0.9685 0.0933 0.040 Uiso 1 1 calc R . .
O24 O 1.1958(6) 0.8949(5) 0.0806(3) 0.033(2) Uani 1 1 d . . .
C25 C 1.1959(10) 0.8243(9) 0.1021(4) 0.046(4) Uani 1 1 d . . .
C26 C 1.2080(12) 0.7621(9) 0.0734(5) 0.059(5) Uani 1 1 d . . .
H26A H 1.1545 0.7641 0.0542 0.089 Uiso 1 1 calc R . .
H26B H 1.2054 0.7148 0.0872 0.089 Uiso 1 1 calc R . .
H26C H 1.2718 0.7669 0.0601 0.089 Uiso 1 1 calc R . .
C27 C 1.2748(10) 0.8273(9) 0.1326(4) 0.048(4) Uani 1 1 d . . .
H27A H 1.3399 0.8284 0.1201 0.072 Uiso 1 1 calc R . .
H27B H 1.2700 0.7836 0.1494 0.072 Uiso 1 1 calc R . .
H27C H 1.2662 0.8719 0.1484 0.072 Uiso 1 1 calc R . .
O28 O 1.1005(6) 0.8223(5) 0.1201(3) 0.041(2) Uani 1 1 d . . .
C29 C 1.0327(9) 0.8574(7) 0.0955(4) 0.032(3) Uani 1 1 d . . .
H29 H 1.0081 0.8231 0.0749 0.038 Uiso 1 1 calc R . .
C30 C 0.9461(9) 0.8899(7) 0.1194(4) 0.031(3) Uani 1 1 d . . .
O31 O 0.8670(6) 0.8938(5) 0.0988(2) 0.026(2) Uani 1 1 d . . .
C32 C 0.9579(9) 0.9103(8) 0.1570(3) 0.032(3) Uani 1 1 d . . .
H32 H 1.0225 0.9099 0.1678 0.039 Uiso 1 1 calc R . .
C33 C 0.8793(10) 0.9316(8) 0.1804(3) 0.032(3) Uani 1 1 d . . .
O34 O 0.7901(6) 0.9384(5) 0.1693(2) 0.028(2) Uani 1 1 d . . .
C35 C 0.8961(10) 0.9525(8) 0.2214(4) 0.036(3) Uani 1 1 d . . .
C36 C 0.8177(11) 0.9747(12) 0.2428(5) 0.072(6) Uani 1 1 d . . .
H36 H 0.7541 0.9771 0.2312 0.086 Uiso 1 1 calc R . .
C37 C 0.8297(14) 0.9947(13) 0.2829(5) 0.091(8) Uani 1 1 d . . .
H37 H 0.7731 1.0043 0.2985 0.109 Uiso 1 1 calc R . .
C38 C 0.9213(13) 1.0001(9) 0.2988(4) 0.051(4) Uani 1 1 d . . .
C39 C 0.9981(14) 0.9837(19) 0.2779(5) 0.138(13) Uani 1 1 d . . .
H39 H 1.0622 0.9877 0.2891 0.165 Uiso 1 1 calc R . .
C40 C 0.9881(11) 0.9599(15) 0.2387(5) 0.104(9) Uani 1 1 d . . .
H40 H 1.0458 0.9488 0.2241 0.125 Uiso 1 1 calc R . .
Br41 Br 0.93625(14) 1.03112(12) 0.35078(4) 0.0701(6) Uani 1 1 d . . .
Br51 Br 0.8031(2) 1.22324(14) -0.24283(6) 0.1030(9) Uani 1 1 d . . .
C52 C 0.8136(16) 1.1796(10) -0.1926(5) 0.064(5) Uani 1 1 d . . .
C53 C 0.9008(14) 1.1611(8) -0.1773(4) 0.051(4) Uani 1 1 d . . .
H53 H 0.9597 1.1704 -0.1915 0.062 Uiso 1 1 calc R . .
C54 C 0.9061(11) 1.1284(8) -0.1410(4) 0.044(4) Uani 1 1 d . . .
H54 H 0.9685 1.1137 -0.1310 0.053 Uiso 1 1 calc R . .
C55 C 0.8205(9) 1.1168(8) -0.1188(4) 0.032(3) Uani 1 1 d . . .
C56 C 0.7307(12) 1.1379(9) -0.1346(4) 0.058(5) Uani 1 1 d . . .
H56 H 0.6716 1.1300 -0.1203 0.069 Uiso 1 1 calc R . .
C57 C 0.7257(13) 1.1711(9) -0.1718(5) 0.061(5) Uani 1 1 d . . .
H57 H 0.6644 1.1871 -0.1824 0.073 Uiso 1 1 calc R . .
C58 C 0.8269(10) 1.0752(8) -0.0813(4) 0.030(3) Uani 1 1 d . . .
O59 O 0.9118(6) 1.0781(5) -0.0646(2) 0.032(2) Uani 1 1 d . . .
C60 C 0.7444(9) 1.0382(7) -0.0679(4) 0.031(3) Uani 1 1 d . . .
H60 H 0.6813 1.0482 -0.0788 0.037 Uiso 1 1 calc R . .
C61 C 0.7538(9) 0.9853(7) -0.0379(3) 0.026(3) Uani 1 1 d . . .
O62 O 0.8300(6) 0.9697(5) -0.0181(2) 0.026(2) Uani 1 1 d . . .
C63 C 0.6625(9) 0.9379(8) -0.0266(3) 0.029(3) Uani 1 1 d . . .
H63 H 0.6833 0.8858 -0.0216 0.035 Uiso 1 1 calc R . .
O64 O 0.5903(6) 0.9400(5) -0.0579(2) 0.030(2) Uani 1 1 d . . .
C65 C 0.4975(9) 0.9234(7) -0.0390(3) 0.026(3) Uani 1 1 d . . .
C66 C 0.4840(10) 0.8400(7) -0.0360(4) 0.040(4) Uani 1 1 d . . .
H66A H 0.4864 0.8182 -0.0622 0.060 Uiso 1 1 calc R . .
H66B H 0.4198 0.8292 -0.0241 0.060 Uiso 1 1 calc R . .
H66C H 0.5369 0.8191 -0.0200 0.060 Uiso 1 1 calc R . .
C67 C 0.4172(9) 0.9602(8) -0.0617(4) 0.038(4) Uani 1 1 d . . .
H67A H 0.4327 1.0127 -0.0647 0.057 Uiso 1 1 calc R . .
H67B H 0.3543 0.9549 -0.0477 0.057 Uiso 1 1 calc R . .
H67C H 0.4118 0.9372 -0.0874 0.057 Uiso 1 1 calc R . .
O68 O 0.5042(5) 0.9563(5) -0.0016(2) 0.033(2) Uani 1 1 d . . .
C69 C 0.6051(8) 0.9677(7) 0.0084(3) 0.025(3) Uani 1 1 d . . .
H69 H 0.6172 1.0221 0.0103 0.029 Uiso 1 1 calc R . .
C70 C 0.6354(9) 0.9329(7) 0.0461(3) 0.028(3) Uani 1 1 d . . .
O71 O 0.7143(5) 0.9590(5) 0.0604(2) 0.028(2) Uani 1 1 d . . .
C72 C 0.5739(9) 0.8752(7) 0.0628(3) 0.029(3) Uani 1 1 d . . .
H72 H 0.5138 0.8626 0.0501 0.035 Uiso 1 1 calc R . .
C73 C 0.6002(9) 0.8373(7) 0.0973(4) 0.025(3) Uani 1 1 d . . .
O74 O 0.6741(6) 0.8543(5) 0.1186(2) 0.029(2) Uani 1 1 d . . .
C75 C 0.5398(8) 0.7765(6) 0.1106(3) 0.022(3) Uani 1 1 d . . .
C76 C 0.5427(9) 0.7580(7) 0.1483(4) 0.032(3) Uani 1 1 d . . .
H76 H 0.5821 0.7862 0.1657 0.038 Uiso 1 1 calc R . .
C77 C 0.4895(11) 0.6986(9) 0.1624(5) 0.051(4) Uani 1 1 d . . .
H77 H 0.4893 0.6878 0.1895 0.062 Uiso 1 1 calc R . .
C78 C 0.4369(10) 0.6554(8) 0.1371(5) 0.049(4) Uani 1 1 d . . .
C79 C 0.4330(10) 0.6745(8) 0.0977(4) 0.039(4) Uani 1 1 d . . .
H79 H 0.3957 0.6460 0.0797 0.047 Uiso 1 1 calc R . .
C80 C 0.4840(9) 0.7353(7) 0.0858(4) 0.032(3) Uani 1 1 d . . .
H80 H 0.4805 0.7495 0.0592 0.038 Uiso 1 1 calc R . .
Br81 Br 0.3695(2) 0.56990(13) 0.15410(7) 0.1033(9) Uani 1 1 d . . .
Br91 Br 1.53555(10) 1.19128(9) 0.03560(5) 0.0489(4) Uani 1 1 d . . .
C92 C 1.3960(9) 1.1770(8) 0.0296(4) 0.036(4) Uani 1 1 d . . .
C93 C 1.3315(9) 1.2342(7) 0.0377(4) 0.034(3) Uani 1 1 d . . .
H93 H 1.3555 1.2808 0.0462 0.041 Uiso 1 1 calc R . .
C94 C 1.2318(10) 1.2220(8) 0.0332(4) 0.036(3) Uani 1 1 d . . .
H94 H 1.1861 1.2602 0.0391 0.043 Uiso 1 1 calc R . .
C95 C 1.1966(9) 1.1531(7) 0.0197(4) 0.029(3) Uani 1 1 d . . .
C96 C 1.2636(10) 1.0978(8) 0.0121(4) 0.039(4) Uani 1 1 d . . .
H96 H 1.2410 1.0512 0.0031 0.047 Uiso 1 1 calc R . .
C97 C 1.3644(9) 1.1099(9) 0.0175(4) 0.043(4) Uani 1 1 d . . .
H97 H 1.4105 1.0715 0.0126 0.052 Uiso 1 1 calc R . .
C98 C 1.0900(8) 1.1342(7) 0.0144(4) 0.029(3) Uani 1 1 d . . .
O99 O 1.0696(5) 1.0882(5) -0.0119(2) 0.0240(19) Uani 1 1 d . . .
C100 C 1.0185(9) 1.1686(7) 0.0379(4) 0.032(3) Uani 1 1 d . . .
H100 H 1.0400 1.2053 0.0558 0.038 Uiso 1 1 calc R . .
C101 C 0.9186(9) 1.1522(7) 0.0366(4) 0.025(3) Uani 1 1 d . . .
O102 O 0.8786(6) 1.1026(5) 0.0155(2) 0.026(2) Uani 1 1 d . . .
C103 C 0.8469(9) 1.1960(8) 0.0621(4) 0.033(3) Uani 1 1 d . . .
H103 H 0.7793 1.1945 0.0503 0.039 Uiso 1 1 calc R . .
O104 O 0.8773(6) 1.2697(5) 0.0664(3) 0.038(2) Uani 1 1 d . . .
C105 C 0.8432(11) 1.2960(8) 0.1024(4) 0.044(4) Uani 1 1 d . . .
C106 C 0.9304(13) 1.3295(10) 0.1213(5) 0.073(6) Uani 1 1 d . . .
H10A H 0.9114 1.3494 0.1467 0.109 Uiso 1 1 calc R . .
H10B H 0.9560 1.3694 0.1048 0.109 Uiso 1 1 calc R . .
H10C H 0.9817 1.2918 0.1247 0.109 Uiso 1 1 calc R . .
C107 C 0.7503(14) 1.3461(11) 0.0959(5) 0.084(7) Uani 1 1 d . . .
H10D H 0.6965 1.3164 0.0850 0.126 Uiso 1 1 calc R . .
H10E H 0.7670 1.3860 0.0779 0.126 Uiso 1 1 calc R . .
H10F H 0.7294 1.3671 0.1209 0.126 Uiso 1 1 calc R . .
O108 O 0.8095(6) 1.2348(5) 0.1237(3) 0.035(2) Uani 1 1 d . . .
C109 C 0.8417(9) 1.1695(8) 0.1044(4) 0.035(3) Uani 1 1 d . . .
H109 H 0.9102 1.1577 0.1135 0.042 Uiso 1 1 calc R . .
C110 C 0.7750(9) 1.1035(8) 0.1131(4) 0.029(3) Uani 1 1 d . . .
O111 O 0.8184(6) 1.0421(5) 0.1122(2) 0.026(2) Uani 1 1 d . . .
C112 C 0.6738(9) 1.1189(7) 0.1173(4) 0.032(3) Uani 1 1 d . . .
H112 H 0.6518 1.1684 0.1146 0.039 Uiso 1 1 calc R . .
C113 C 0.6046(8) 1.0637(7) 0.1253(4) 0.027(3) Uani 1 1 d . . .
O114 O 0.6273(6) 0.9961(5) 0.1303(2) 0.029(2) Uani 1 1 d . . .
C115 C 0.4959(9) 1.0803(8) 0.1269(4) 0.033(3) Uani 1 1 d . . .
C116 C 0.4592(10) 1.1509(8) 0.1341(4) 0.044(4) Uani 1 1 d . . .
H116 H 0.5029 1.1910 0.1387 0.053 Uiso 1 1 calc R . .
C117 C 0.3594(10) 1.1614(9) 0.1343(5) 0.049(4) Uani 1 1 d . . .
H117 H 0.3333 1.2092 0.1392 0.059 Uiso 1 1 calc R . .
C118 C 0.2952(9) 1.1022(8) 0.1275(4) 0.037(4) Uani 1 1 d . . .
C119 C 0.3313(9) 1.0353(8) 0.1197(5) 0.046(4) Uani 1 1 d . . .
H119 H 0.2869 0.9958 0.1148 0.056 Uiso 1 1 calc R . .
C120 C 0.4303(9) 1.0228(8) 0.1185(4) 0.043(4) Uani 1 1 d . . .
H120 H 0.4549 0.9752 0.1120 0.052 Uiso 1 1 calc R . .
Br12 Br 0.15626(10) 1.12061(10) 0.12941(6) 0.0606(5) Uani 1 1 d . . .
O1 O 0.8499(8) 0.8263(6) 0.0186(3) 0.056(3) Uani 1 1 d . . .

loop_
_atom_site_aniso_label
_atom_site_aniso_U_11
_atom_site_aniso_U_22
_atom_site_aniso_U_33
_atom_site_aniso_U_23
_atom_site_aniso_U_13
_atom_site_aniso_U_12
Ga1 0.0195(7) 0.0277(8) 0.0304(8) -0.0008(7) -0.0023(6) -0.0010(6)
Ga2 0.0200(7) 0.0267(8) 0.0264(7) 0.0016(6) -0.0031(6) -0.0009(6)
Br11 0.0700(12) 0.0948(16) 0.0624(11) -0.0342(11) 0.0205(10) 0.0136(11)
C12 0.038(9) 0.056(11) 0.054(10) -0.032(9) -0.012(8) -0.004(8)
C13 0.039(9) 0.074(13) 0.038(9) -0.013(9) 0.003(7) 0.014(9)
C14 0.019(7) 0.045(9) 0.041(9) -0.001(7) -0.003(6) 0.009(7)
C15 0.014(5) 0.035(7) 0.033(6) -0.007(6) -0.008(5) -0.011(5)
C16 0.025(7) 0.044(9) 0.028(7) -0.012(7) -0.004(6) 0.000(7)
C17 0.018(7) 0.046(10) 0.063(11) -0.014(8) 0.003(7) -0.005(7)
C18 0.025(8) 0.028(8) 0.041(9) -0.001(7) -0.004(7) -0.012(7)
O19 0.028(5) 0.029(6) 0.036(5) -0.004(4) -0.006(4) -0.001(4)
C20 0.022(7) 0.038(9) 0.034(8) -0.002(7) 0.004(6) 0.002(6)
C21 0.032(8) 0.033(8) 0.030(7) 0.013(7) -0.001(7) -0.014(7)
O22 0.013(4) 0.035(6) 0.039(5) -0.002(4) -0.004(4) 0.000(4)
C23 0.017(7) 0.045(9) 0.038(8) -0.014(7) -0.020(6) 0.008(6)
O24 0.021(5) 0.041(6) 0.039(5) 0.005(5) -0.015(4) 0.000(4)
C25 0.036(9) 0.066(12) 0.036(9) -0.006(8) -0.008(7) 0.011(8)
C26 0.047(10) 0.052(11) 0.078(12) -0.018(10) -0.020(9) 0.018(8)
C27 0.038(9) 0.059(11) 0.046(9) -0.002(8) -0.024(7) 0.006(8)
O28 0.028(5) 0.044(6) 0.051(6) 0.010(5) 0.011(5) 0.007(5)
C29 0.027(7) 0.032(8) 0.035(8) 0.016(6) 0.000(6) 0.013(7)
C30 0.022(7) 0.029(8) 0.040(8) 0.006(7) -0.003(7) 0.009(6)
O31 0.020(5) 0.034(5) 0.024(5) -0.003(4) -0.008(4) 0.006(4)
C32 0.015(6) 0.055(9) 0.027(8) -0.016(7) -0.004(6) 0.001(7)
C33 0.035(8) 0.042(9) 0.021(7) 0.014(6) -0.011(6) -0.004(7)
O34 0.025(5) 0.034(5) 0.025(4) 0.007(4) -0.008(4) -0.001(4)
C35 0.035(8) 0.037(9) 0.036(8) -0.001(7) -0.003(7) 0.002(7)
C36 0.034(9) 0.128(18) 0.053(11) -0.035(12) -0.014(8) 0.016(10)
C37 0.048(11) 0.16(2) 0.067(13) -0.045(14) -0.014(10) 0.012(13)
C38 0.063(11) 0.061(11) 0.030(8) 0.009(8) 0.001(8) -0.005(9)
C39 0.038(11) 0.33(4) 0.047(12) -0.028(18) -0.017(10) -0.003(17)
C40 0.025(9) 0.23(3) 0.055(12) -0.045(16) -0.018(8) 0.028(13)
Br41 0.0853(13) 0.0923(15) 0.0327(8) -0.0104(9) -0.0078(9) -0.0141(12)
Br51 0.148(2) 0.1101(19) 0.0509(12) 0.0438(12) -0.0129(12) -0.0193(16)
C52 0.098(15) 0.050(12) 0.045(10) 0.008(9) 0.015(11) -0.014(11)
C53 0.073(12) 0.032(9) 0.048(11) 0.008(8) 0.016(9) 0.001(9)
C54 0.047(9) 0.035(9) 0.051(10) 0.015(8) -0.008(8) 0.007(8)
C55 0.026(7) 0.040(9) 0.029(7) 0.006(7) -0.007(6) 0.001(6)
C56 0.062(11) 0.065(12) 0.047(10) 0.015(9) -0.017(9) -0.015(9)
C57 0.071(12) 0.056(11) 0.055(11) 0.019(9) -0.036(10) -0.022(9)
C58 0.035(9) 0.036(9) 0.020(7) -0.003(6) -0.005(6) 0.007(7)
O59 0.027(5) 0.030(6) 0.038(5) 0.002(4) 0.006(4) -0.004(4)
C60 0.022(7) 0.029(8) 0.041(8) 0.001(7) 0.008(6) 0.002(7)
C61 0.016(6) 0.035(8) 0.026(7) -0.009(6) 0.005(6) 0.002(6)
O62 0.020(4) 0.027(5) 0.030(5) 0.002(4) -0.006(4) 0.001(4)
C63 0.026(7) 0.036(8) 0.026(7) -0.012(6) -0.004(6) -0.014(6)
O64 0.024(5) 0.048(6) 0.018(4) 0.003(4) -0.011(4) -0.006(4)
C65 0.020(7) 0.039(9) 0.020(7) -0.003(6) 0.002(6) -0.004(6)
C66 0.037(8) 0.033(9) 0.050(9) -0.004(7) -0.001(7) -0.005(7)
C67 0.032(7) 0.048(10) 0.035(8) 0.006(7) -0.001(6) -0.014(7)
O68 0.010(4) 0.054(7) 0.034(5) -0.004(5) -0.001(4) 0.004(4)
C69 0.021(7) 0.028(8) 0.025(7) 0.002(6) 0.008(6) -0.004(6)
C70 0.025(7) 0.034(8) 0.024(7) 0.001(6) -0.007(6) 0.008(6)
O71 0.016(4) 0.042(6) 0.025(4) 0.010(4) -0.004(4) -0.005(4)
C72 0.023(7) 0.040(9) 0.025(7) -0.011(7) 0.002(6) -0.007(6)
C73 0.014(7) 0.025(8) 0.037(8) -0.003(6) -0.004(6) 0.010(6)
O74 0.025(5) 0.024(5) 0.037(5) 0.005(4) -0.002(4) 0.001(4)
C75 0.019(6) 0.020(7) 0.028(7) -0.006(6) 0.007(6) -0.009(6)
C76 0.026(7) 0.030(8) 0.039(8) -0.003(7) 0.003(6) -0.008(7)
C77 0.044(9) 0.053(11) 0.057(10) -0.009(9) 0.012(8) 0.008(9)
C78 0.032(9) 0.033(9) 0.083(13) 0.002(9) 0.021(9) -0.017(7)
C79 0.028(8) 0.036(9) 0.052(10) -0.008(8) 0.011(7) 0.008(7)
C80 0.029(8) 0.020(8) 0.046(8) 0.012(7) 0.012(7) 0.002(6)
Br81 0.136(2) 0.0703(15) 0.1035(18) 0.0088(13) 0.0278(15) -0.0661(15)
Br91 0.0214(7) 0.0626(11) 0.0625(10) 0.0154(9) -0.0064(7) -0.0101(7)
C92 0.024(7) 0.044(10) 0.039(8) 0.000(7) -0.006(6) -0.010(7)
C93 0.023(7) 0.024(8) 0.055(9) -0.010(7) -0.010(7) 0.002(6)
C94 0.031(8) 0.034(9) 0.044(8) -0.010(7) 0.011(7) 0.000(7)
C95 0.017(7) 0.034(9) 0.034(8) 0.000(7) -0.001(6) -0.001(6)
C96 0.038(9) 0.037(9) 0.043(8) -0.011(7) -0.001(7) -0.010(7)
C97 0.014(7) 0.055(11) 0.060(10) 0.000(9) 0.004(7) 0.006(7)
C98 0.016(7) 0.030(8) 0.040(8) 0.013(7) 0.002(6) -0.001(6)
O99 0.016(4) 0.030(5) 0.026(5) -0.010(4) 0.002(4) -0.003(4)
C100 0.037(9) 0.023(8) 0.035(8) -0.011(6) 0.005(7) 0.001(6)
C101 0.018(7) 0.016(7) 0.042(8) 0.011(7) 0.012(6) 0.004(6)
O102 0.020(4) 0.027(5) 0.032(5) 0.004(4) -0.002(4) 0.000(4)
C103 0.022(7) 0.045(10) 0.031(8) -0.005(7) -0.001(6) 0.002(7)
O104 0.038(5) 0.021(5) 0.053(6) -0.007(5) 0.021(5) -0.004(4)
C105 0.054(10) 0.026(9) 0.053(10) -0.015(8) 0.016(8) -0.013(8)
C106 0.085(13) 0.058(12) 0.076(13) 0.003(10) 0.007(11) -0.041(10)
C107 0.091(15) 0.099(16) 0.063(12) -0.014(11) 0.025(11) 0.057(14)
O108 0.037(5) 0.027(6) 0.042(6) -0.012(5) 0.013(4) -0.009(4)
C109 0.013(7) 0.046(9) 0.047(9) -0.010(7) 0.003(6) 0.006(6)
C110 0.030(8) 0.032(9) 0.024(7) -0.009(6) 0.007(6) -0.015(7)
O111 0.022(4) 0.021(5) 0.035(5) -0.005(4) 0.001(4) -0.002(4)
C112 0.024(7) 0.030(8) 0.043(8) -0.006(7) 0.000(6) 0.002(6)
C113 0.020(7) 0.022(8) 0.038(8) -0.003(6) -0.009(6) -0.008(6)
O114 0.022(5) 0.028(6) 0.036(5) 0.001(4) 0.007(4) 0.004(4)
C115 0.028(7) 0.048(10) 0.024(7) 0.012(7) -0.008(6) 0.002(7)
C116 0.037(8) 0.030(9) 0.065(10) -0.017(8) -0.006(8) 0.005(7)
C117 0.033(9) 0.044(10) 0.071(11) -0.019(9) 0.004(8) 0.018(8)
C118 0.017(7) 0.045(10) 0.050(9) -0.011(8) 0.000(7) 0.005(7)
C119 0.017(7) 0.041(10) 0.081(11) -0.025(9) -0.008(7) -0.010(7)
C120 0.028(8) 0.041(9) 0.060(10) -0.009(8) 0.002(7) -0.002(7)
Br12 0.0229(8) 0.0723(13) 0.0867(13) -0.0068(10) 0.0001(8) 0.0074(8)
O1 0.067(7) 0.041(7) 0.059(7) -0.007(6) -0.008(6) 0.000(6)

loop_
_atom_type_symbol
_atom_type_description
_atom_type_scat_dispersion_real
_atom_type_scat_dispersion_imag
_atom_type_scat_source
C C 0.0033 0.0016 'International Tables Vol C Tables 4.2.6.8 and 6.1.1.4'
H H 0.0000 0.0000 'International Tables Vol C Tables 4.2.6.8 and 6.1.1.4'
O O 0.0106 0.0060 'International Tables Vol C Tables 4.2.6.8 and 6.1.1.4'
Ga Ga 0.2307 1.6083 'International Tables Vol C Tables 4.2.6.8 and 6.1.1.4'
Br Br -0.2901 2.4595 'International Tables Vol C Tables 4.2.6.8 and 6.1.1.4'

loop_
_geom_angle_atom_site_label_1
_geom_angle_atom_site_label_2
_geom_angle_atom_site_label_3
_geom_angle
_geom_angle_site_symmetry_1
_geom_angle_site_symmetry_3
_geom_angle_publ_flag
O102 Ga1 O99 90.6(3) . . ?
O102 Ga1 O19 177.7(4) . . ?
O99 Ga1 O19 87.3(3) . . ?
O102 Ga1 O22 91.0(3) . . ?
O99 Ga1 O22 90.0(3) . . ?
O19 Ga1 O22 90.0(4) . . ?
O102 Ga1 O62 89.9(3) . . ?
O99 Ga1 O62 179.0(4) . . ?
O19 Ga1 O62 92.2(3) . . ?
O22 Ga1 O62 89.2(3) . . ?
O102 Ga1 O59 92.1(3) . . ?
O99 Ga1 O59 91.4(3) . . ?
O19 Ga1 O59 87.0(4) . . ?
O22 Ga1 O59 176.6(4) . . ?
O62 Ga1 O59 89.4(3) . . ?
O34 Ga2 O31 90.5(3) . . ?
O34 Ga2 O114 91.6(3) . . ?
O31 Ga2 O114 176.4(4) . . ?
O34 Ga2 O71 177.2(3) . . ?
O31 Ga2 O71 88.2(3) . . ?
O114 Ga2 O71 89.8(3) . . ?
O34 Ga2 O111 89.6(3) . . ?
O31 Ga2 O111 91.8(3) . . ?
O114 Ga2 O111 91.1(3) . . ?
O71 Ga2 O111 88.0(3) . . ?
O34 Ga2 O74 91.3(3) . . ?
O31 Ga2 O74 90.8(3) . . ?
O114 Ga2 O74 86.2(3) . . ?
O71 Ga2 O74 91.1(4) . . ?
O111 Ga2 O74 177.2(3) . . ?
C13 C12 C17 121.4(14) . . ?
C13 C12 Br11 120.2(13) . . ?
C17 C12 Br11 118.5(12) . . ?
C12 C13 C14 118.3(15) . . ?
C15 C14 C13 121.1(14) . . ?
C14 C15 C16 120.8(12) . . ?
C14 C15 C18 117.4(12) . . ?
C16 C15 C18 121.8(12) . . ?
C15 C16 C17 118.4(13) . . ?
C12 C17 C16 120.0(14) . . ?
O19 C18 C20 122.3(12) . . ?
O19 C18 C15 118.2(12) . . ?
C20 C18 C15 119.5(12) . . ?
C18 O19 Ga1 126.7(8) . . ?
C21 C20 C18 122.7(12) . . ?
O22 C21 C20 127.1(12) . . ?
O22 C21 C23 113.7(11) . . ?
C20 C21 C23 119.2(12) . . ?
C21 O22 Ga1 123.6(8) . . ?
O24 C23 C21 113.3(11) . . ?
O24 C23 C29 101.9(10) . . ?
C21 C23 C29 112.0(10) . . ?
C23 O24 C25 110.3(10) . . ?
O28 C25 O24 103.7(11) . . ?
O28 C25 C26 111.2(13) . . ?
O24 C25 C26 108.7(12) . . ?
O28 C25 C27 110.0(12) . . ?
O24 C25 C27 108.6(12) . . ?
C26 C25 C27 114.1(13) . . ?
C29 O28 C25 108.6(10) . . ?
O28 C29 C30 110.5(10) . . ?
O28 C29 C23 103.1(10) . . ?
C30 C29 C23 109.5(10) . . ?
O31 C30 C32 127.5(12) . . ?
O31 C30 C29 111.1(11) . . ?
C32 C30 C29 121.4(11) . . ?
C30 O31 Ga2 123.0(8) . . ?
C30 C32 C33 122.6(12) . . ?
O34 C33 C32 125.6(11) . . ?
O34 C33 C35 114.0(12) . . ?
C32 C33 C35 120.4(11) . . ?
C33 O34 Ga2 124.2(8) . . ?
C36 C35 C40 116.3(14) . . ?
C36 C35 C33 118.3(12) . . ?
C40 C35 C33 125.0(13) . . ?
C35 C36 C37 120.6(15) . . ?
C38 C37 C36 120.5(17) . . ?
C39 C38 C37 119.5(16) . . ?
C39 C38 Br41 120.4(13) . . ?
C37 C38 Br41 120.0(13) . . ?
C38 C39 C40 121.1(16) . . ?
C35 C40 C39 121.5(16) . . ?
C53 C52 C57 121.7(16) . . ?
C53 C52 Br51 121.8(14) . . ?
C57 C52 Br51 116.5(15) . . ?
C52 C53 C54 120.6(16) . . ?
C53 C54 C55 120.8(14) . . ?
C56 C55 C54 117.9(13) . . ?
C56 C55 C58 121.9(12) . . ?
C54 C55 C58 119.8(11) . . ?
C55 C56 C57 120.9(16) . . ?
C52 C57 C56 118.0(16) . . ?
O59 C58 C60 126.4(12) . . ?
O59 C58 C55 114.6(12) . . ?
C60 C58 C55 119.0(12) . . ?
C58 O59 Ga1 126.6(8) . . ?
C58 C60 C61 120.0(12) . . ?
O62 C61 C60 128.1(11) . . ?
O62 C61 C63 113.0(11) . . ?
C60 C61 C63 119.0(11) . . ?
C61 O62 Ga1 125.2(8) . . ?
O64 C63 C69 103.4(9) . . ?
O64 C63 C61 109.6(10) . . ?
C69 C63 C61 113.7(10) . . ?
C65 O64 C63 104.2(8) . . ?
O68 C65 O64 105.3(9) . . ?
O68 C65 C67 109.3(11) . . ?
O64 C65 C67 107.8(10) . . ?
O68 C65 C66 111.3(10) . . ?
O64 C65 C66 109.9(11) . . ?
C67 C65 C66 112.9(11) . . ?
C69 O68 C65 110.0(8) . . ?
O68 C69 C70 114.2(10) . . ?
O68 C69 C63 104.1(9) . . ?
C70 C69 C63 113.0(10) . . ?
O71 C70 C72 126.7(11) . . ?
O71 C70 C69 114.1(11) . . ?
C72 C70 C69 119.2(11) . . ?
C70 O71 Ga2 122.6(8) . . ?
C73 C72 C70 122.4(11) . . ?
O74 C73 C72 124.0(12) . . ?
O74 C73 C75 116.5(11) . . ?
C72 C73 C75 119.5(11) . . ?
C73 O74 Ga2 125.5(8) . . ?
C76 C75 C80 119.0(12) . . ?
C76 C75 C73 118.6(11) . . ?
C80 C75 C73 122.3(11) . . ?
C75 C76 C77 121.2(13) . . ?
C78 C77 C76 119.5(15) . . ?
C77 C78 C79 119.5(14) . . ?
C77 C78 Br81 121.5(13) . . ?
C79 C78 Br81 119.0(12) . . ?
C80 C79 C78 118.1(14) . . ?
C75 C80 C79 122.5(13) . . ?
C97 C92 C93 122.4(12) . . ?
C97 C92 Br91 117.7(11) . . ?
C93 C92 Br91 119.9(10) . . ?
C94 C93 C92 118.3(12) . . ?
C93 C94 C95 120.6(12) . . ?
C96 C95 C94 118.9(11) . . ?
C96 C95 C98 116.5(12) . . ?
C94 C95 C98 124.5(12) . . ?
C95 C96 C97 120.3(13) . . ?
C92 C97 C96 119.4(14) . . ?
O99 C98 C100 123.7(11) . . ?
O99 C98 C95 116.8(11) . . ?
C100 C98 C95 119.5(12) . . ?
C98 O99 Ga1 125.8(7) . . ?
C101 C100 C98 123.9(12) . . ?
O102 C101 C100 125.8(11) . . ?
O102 C101 C103 115.0(10) . . ?
C100 C101 C103 119.3(12) . . ?
C101 O102 Ga1 125.3(7) . . ?
O104 C103 C101 111.6(10) . . ?
O104 C103 C109 102.2(10) . . ?
C101 C103 C109 114.2(11) . . ?
C105 O104 C103 108.6(10) . . ?
O104 C105 O108 107.2(10) . . ?
O104 C105 C106 105.3(12) . . ?
O108 C105 C106 110.8(13) . . ?
O104 C105 C107 109.6(13) . . ?
O108 C105 C107 105.7(12) . . ?
C106 C105 C107 117.8(14) . . ?
C105 O108 C109 108.5(10) . . ?
O108 C109 C110 112.3(10) . . ?
O108 C109 C103 101.2(11) . . ?
C110 C109 C103 117.2(11) . . ?
O111 C110 C112 129.4(12) . . ?
O111 C110 C109 114.3(10) . . ?
C112 C110 C109 116.0(12) . . ?
C110 O111 Ga2 123.5(7) . . ?
C110 C112 C113 122.0(12) . . ?
O114 C113 C112 123.5(11) . . ?
O114 C113 C115 115.1(11) . . ?
C112 C113 C115 121.3(12) . . ?
C113 O114 Ga2 127.5(8) . . ?
C116 C115 C120 119.7(12) . . ?
C116 C115 C113 122.6(13) . . ?
C120 C115 C113 117.6(13) . . ?
C117 C116 C115 118.8(14) . . ?
C116 C117 C118 120.4(13) . . ?
C119 C118 C117 120.2(12) . . ?
C119 C118 Br12 121.7(10) . . ?
C117 C118 Br12 118.1(10) . . ?
C118 C119 C120 121.3(13) . . ?
C119 C120 C115 119.6(14) . . ?

loop_
_geom_bond_atom_site_label_1
_geom_bond_atom_site_label_2
_geom_bond_distance
_geom_bond_site_symmetry_2
_geom_bond_publ_flag
Ga1 O102 1.943(8) . ?
Ga1 O99 1.943(8) . ?
Ga1 O19 1.954(9) . ?
Ga1 O22 1.953(8) . ?
Ga1 O62 1.950(8) . ?
Ga1 O59 1.975(9) . ?
Ga2 O34 1.936(8) . ?
Ga2 O31 1.947(8) . ?
Ga2 O114 1.943(8) . ?
Ga2 O71 1.962(8) . ?
Ga2 O111 1.959(8) . ?
Ga2 O74 1.971(8) . ?
Br11 C12 1.881(15) . ?
C12 C13 1.38(2) . ?
C12 C17 1.40(2) . ?
C13 C14 1.392(18) . ?
C14 C15 1.384(18) . ?
C15 C16 1.400(18) . ?
C15 C18 1.484(18) . ?
C16 C17 1.398(18) . ?
C18 O19 1.256(15) . ?
C18 C20 1.448(18) . ?
C20 C21 1.398(18) . ?
C21 O22 1.254(15) . ?
C21 C23 1.540(18) . ?
C23 O24 1.449(14) . ?
C23 C29 1.594(19) . ?
O24 C25 1.477(18) . ?
C25 O28 1.431(16) . ?
C25 C26 1.51(2) . ?
C25 C27 1.497(18) . ?
O28 C29 1.399(15) . ?
C29 C30 1.546(18) . ?
C30 O31 1.285(14) . ?
C30 C32 1.352(18) . ?
C32 C33 1.387(18) . ?
C33 O34 1.271(14) . ?
C33 C35 1.476(18) . ?
C35 C36 1.35(2) . ?
C35 C40 1.39(2) . ?
C36 C37 1.43(2) . ?
C37 C38 1.36(2) . ?
C38 C39 1.30(2) . ?
C38 Br41 1.882(15) . ?
C39 C40 1.42(3) . ?
Br51 C52 1.902(17) . ?
C52 C53 1.33(2) . ?
C52 C57 1.39(2) . ?
C53 C54 1.38(2) . ?
C54 C55 1.403(19) . ?
C55 C56 1.38(2) . ?
C55 C58 1.495(18) . ?
C56 C57 1.41(2) . ?
C58 O59 1.284(14) . ?
C58 C60 1.382(18) . ?
C60 C61 1.411(17) . ?
C61 O62 1.266(14) . ?
C61 C63 1.555(17) . ?
C63 O64 1.452(14) . ?
C63 C69 1.531(16) . ?
O64 C65 1.445(14) . ?
C65 O68 1.418(14) . ?
C65 C67 1.493(18) . ?
C65 C66 1.526(18) . ?
O68 C69 1.424(14) . ?
C69 C70 1.496(17) . ?
C70 O71 1.267(14) . ?
C70 C72 1.454(18) . ?
C72 C73 1.416(18) . ?
C73 O74 1.277(14) . ?
C73 C75 1.446(17) . ?
C75 C76 1.339(17) . ?
C75 C80 1.359(17) . ?
C76 C77 1.38(2) . ?
C77 C78 1.37(2) . ?
C78 C79 1.40(2) . ?
C78 Br81 1.891(14) . ?
C79 C80 1.363(19) . ?
Br91 C92 1.916(13) . ?
C92 C97 1.36(2) . ?
C92 C93 1.383(18) . ?
C93 C94 1.376(18) . ?
C94 C95 1.414(19) . ?
C95 C96 1.375(18) . ?
C95 C98 1.493(17) . ?
C96 C97 1.393(18) . ?
C98 O99 1.261(15) . ?
C98 C100 1.407(17) . ?
C100 C101 1.384(17) . ?
C101 O102 1.274(15) . ?
C101 C103 1.529(17) . ?
C103 O104 1.405(16) . ?
C103 C109 1.532(18) . ?
O104 C105 1.404(16) . ?
C105 O108 1.403(16) . ?
C105 C106 1.48(2) . ?
C105 C107 1.57(2) . ?
O108 C109 1.423(15) . ?
C109 C110 1.529(18) . ?
C110 O111 1.257(15) . ?
C110 C112 1.404(17) . ?
C112 C113 1.399(17) . ?
C113 O114 1.274(14) . ?
C113 C115 1.502(17) . ?
C115 C116 1.395(19) . ?
C115 C120 1.398(19) . ?
C116 C117 1.363(19) . ?
C117 C118 1.40(2) . ?
C118 C119 1.334(19) . ?
C118 Br12 1.909(12) . ?
C119 C120 1.360(18) . ?

loop_
_geom_torsion_atom_site_label_1
_geom_torsion_atom_site_label_2
_geom_torsion_atom_site_label_3
_geom_torsion_atom_site_label_4
_geom_torsion
_geom_torsion_site_symmetry_1
_geom_torsion_site_symmetry_2
_geom_torsion_site_symmetry_3
_geom_torsion_site_symmetry_4
_geom_torsion_publ_flag
C17 C12 C13 C14 -1(2) . . . . ?
Br11 C12 C13 C14 178.7(10) . . . . ?
C12 C13 C14 C15 1(2) . . . . ?
C13 C14 C15 C16 -1(2) . . . . ?
C13 C14 C15 C18 -177.9(12) . . . . ?
C14 C15 C16 C17 0.2(18) . . . . ?
C18 C15 C16 C17 177.4(11) . . . . ?
C13 C12 C17 C16 0(2) . . . . ?
Br11 C12 C17 C16 -179.0(9) . . . . ?
C15 C16 C17 C12 -0.1(18) . . . . ?
C14 C15 C18 O19 25.6(17) . . . . ?
C16 C15 C18 O19 -151.7(11) . . . . ?
C14 C15 C18 C20 -155.1(12) . . . . ?
C16 C15 C18 C20 27.7(17) . . . . ?
C20 C18 O19 Ga1 19.1(17) . . . . ?
C15 C18 O19 Ga1 -161.6(8) . . . . ?
O102 Ga1 O19 C18 86(9) . . . . ?
O99 Ga1 O19 C18 61.9(10) . . . . ?
O22 Ga1 O19 C18 -28.1(10) . . . . ?
O62 Ga1 O19 C18 -117.3(10) . . . . ?
O59 Ga1 O19 C18 153.4(10) . . . . ?
O19 C18 C20 C21 1(2) . . . . ?
C15 C18 C20 C21 -178.7(12) . . . . ?
C18 C20 C21 O22 0(2) . . . . ?
C18 C20 C21 C23 178.7(12) . . . . ?
C20 C21 O22 Ga1 -18.8(18) . . . . ?
C23 C21 O22 Ga1 162.0(8) . . . . ?
O102 Ga1 O22 C21 -150.9(10) . . . . ?
O99 Ga1 O22 C21 -60.3(10) . . . . ?
O19 Ga1 O22 C21 27.0(10) . . . . ?
O62 Ga1 O22 C21 119.2(10) . . . . ?
O59 Ga1 O22 C21 53(6) . . . . ?
O22 C21 C23 O24 -166.9(10) . . . . ?
C20 C21 C23 O24 13.9(17) . . . . ?
O22 C21 C23 C29 78.5(14) . . . . ?
C20 C21 C23 C29 -100.7(13) . . . . ?
C21 C23 O24 C25 -125.6(12) . . . . ?
C29 C23 O24 C25 -5.1(12) . . . . ?
C23 O24 C25 O28 -15.5(13) . . . . ?
C23 O24 C25 C26 102.9(12) . . . . ?
C23 O24 C25 C27 -132.4(11) . . . . ?
O24 C25 O28 C29 33.0(13) . . . . ?
C26 C25 O28 C29 -83.6(14) . . . . ?
C27 C25 O28 C29 149.0(13) . . . . ?
C25 O28 C29 C30 -152.9(11) . . . . ?
C25 O28 C29 C23 -36.0(13) . . . . ?
O24 C23 C29 O28 24.4(12) . . . . ?
C21 C23 C29 O28 145.8(11) . . . . ?
O24 C23 C29 C30 142.1(10) . . . . ?
C21 C23 C29 C30 -96.6(13) . . . . ?
O28 C29 C30 O31 -152.7(11) . . . . ?
C23 C29 C30 O31 94.4(12) . . . . ?
O28 C29 C30 C32 27.2(17) . . . . ?
C23 C29 C30 C32 -85.7(14) . . . . ?
C32 C30 O31 Ga2 11.2(19) . . . . ?
C29 C30 O31 Ga2 -168.9(7) . . . . ?
O34 Ga2 O31 C30 -23.1(10) . . . . ?
O114 Ga2 O31 C30 -149(5) . . . . ?
O71 Ga2 O31 C30 154.5(10) . . . . ?
O111 Ga2 O31 C30 66.5(10) . . . . ?
O74 Ga2 O31 C30 -114.4(9) . . . . ?
O31 C30 C32 C33 7(2) . . . . ?
C29 C30 C32 C33 -172.4(12) . . . . ?
C30 C32 C33 O34 -4(2) . . . . ?
C30 C32 C33 C35 179.3(13) . . . . ?
C32 C33 O34 Ga2 -17.9(19) . . . . ?
C35 C33 O34 Ga2 159.0(9) . . . . ?
O31 Ga2 O34 C33 26.5(10) . . . . ?
O114 Ga2 O34 C33 -156.5(10) . . . . ?
O71 Ga2 O34 C33 -36(8) . . . . ?
O111 Ga2 O34 C33 -65.3(10) . . . . ?
O74 Ga2 O34 C33 117.3(10) . . . . ?
O34 C33 C35 C36 1(2) . . . . ?
C32 C33 C35 C36 178.3(16) . . . . ?
O34 C33 C35 C40 -170.5(18) . . . . ?
C32 C33 C35 C40 7(3) . . . . ?
C40 C35 C36 C37 -8(3) . . . . ?
C33 C35 C36 C37 179.2(18) . . . . ?
C35 C36 C37 C38 8(4) . . . . ?
C36 C37 C38 C39 -3(4) . . . . ?
C36 C37 C38 Br41 176.9(17) . . . . ?
C37 C38 C39 C40 0(4) . . . . ?
Br41 C38 C39 C40 180(2) . . . . ?
C36 C35 C40 C39 5(4) . . . . ?
C33 C35 C40 C39 177(2) . . . . ?
C38 C39 C40 C35 -1(5) . . . . ?
C57 C52 C53 C54 4(3) . . . . ?
Br51 C52 C53 C54 -179.0(12) . . . . ?
C52 C53 C54 C55 -3(2) . . . . ?
C53 C54 C55 C56 1(2) . . . . ?
C53 C54 C55 C58 174.4(13) . . . . ?
C54 C55 C56 C57 -1(2) . . . . ?
C58 C55 C56 C57 -174.0(14) . . . . ?
C53 C52 C57 C56 -4(3) . . . . ?
Br51 C52 C57 C56 179.2(12) . . . . ?
C55 C56 C57 C52 2(2) . . . . ?
C56 C55 C58 O59 -160.6(14) . . . . ?
C54 C55 C58 O59 26.3(18) . . . . ?
C56 C55 C58 C60 19(2) . . . . ?
C54 C55 C58 C60 -153.7(13) . . . . ?
C60 C58 O59 Ga1 0.7(19) . . . . ?
C55 C58 O59 Ga1 -179.3(8) . . . . ?
O102 Ga1 O59 C58 -76.1(10) . . . . ?
O99 Ga1 O59 C58 -166.8(10) . . . . ?
O19 Ga1 O59 C58 105.9(10) . . . . ?
O22 Ga1 O59 C58 80(6) . . . . ?
O62 Ga1 O59 C58 13.7(10) . . . . ?
O59 C58 C60 C61 -15(2) . . . . ?
C55 C58 C60 C61 165.4(12) . . . . ?
C58 C60 C61 O62 6(2) . . . . ?
C58 C60 C61 C63 -172.9(11) . . . . ?
C60 C61 O62 Ga1 14.9(17) . . . . ?
C63 C61 O62 Ga1 -165.9(7) . . . . ?
O102 Ga1 O62 C61 71.3(9) . . . . ?
O99 Ga1 O62 C61 -166(59) . . . . ?
O19 Ga1 O62 C61 -107.8(9) . . . . ?
O22 Ga1 O62 C61 162.3(9) . . . . ?
O59 Ga1 O62 C61 -20.8(9) . . . . ?
O62 C61 C63 O64 -160.8(10) . . . . ?
C60 C61 C63 O64 18.5(15) . . . . ?
O62 C61 C63 C69 84.1(14) . . . . ?
C60 C61 C63 C69 -96.6(13) . . . . ?
C69 C63 O64 C65 -34.5(12) . . . . ?
C61 C63 O64 C65 -156.1(10) . . . . ?
C63 O64 C65 O68 34.9(12) . . . . ?
C63 O64 C65 C67 151.5(11) . . . . ?
C63 O64 C65 C66 -85.0(12) . . . . ?
O64 C65 O68 C69 -21.2(13) . . . . ?
C67 C65 O68 C69 -136.8(11) . . . . ?
C66 C65 O68 C69 97.8(12) . . . . ?
C65 O68 C69 C70 -124.3(11) . . . . ?
C65 O68 C69 C63 -0.5(13) . . . . ?
O64 C63 C69 O68 21.7(12) . . . . ?
C61 C63 C69 O68 140.5(11) . . . . ?
O64 C63 C69 C70 146.2(11) . . . . ?
C61 C63 C69 C70 -95.0(14) . . . . ?
O68 C69 C70 O71 -161.4(10) . . . . ?
C63 C69 C70 O71 79.8(14) . . . . ?
O68 C69 C70 C72 17.7(16) . . . . ?
C63 C69 C70 C72 -101.2(12) . . . . ?
C72 C70 O71 Ga2 -18.4(17) . . . . ?
C69 C70 O71 Ga2 160.6(8) . . . . ?
O34 Ga2 O71 C70 -179(100) . . . . ?
O31 Ga2 O71 C70 118.7(10) . . . . ?
O114 Ga2 O71 C70 -58.3(10) . . . . ?
O111 Ga2 O71 C70 -149.4(10) . . . . ?
O74 Ga2 O71 C70 27.9(10) . . . . ?
O71 C70 C72 C73 -4(2) . . . . ?
C69 C70 C72 C73 176.9(11) . . . . ?
C70 C72 C73 O74 6.8(19) . . . . ?
C70 C72 C73 C75 -175.0(11) . . . . ?
C72 C73 O74 Ga2 13.9(17) . . . . ?
C75 C73 O74 Ga2 -164.3(8) . . . . ?
O34 Ga2 O74 C73 154.7(9) . . . . ?
O31 Ga2 O74 C73 -114.8(9) . . . . ?
O114 Ga2 O74 C73 63.1(10) . . . . ?
O71 Ga2 O74 C73 -26.6(10) . . . . ?
O111 Ga2 O74 C73 46(8) . . . . ?
O74 C73 C75 C76 21.4(17) . . . . ?
C72 C73 C75 C76 -156.9(12) . . . . ?
O74 C73 C75 C80 -155.3(12) . . . . ?
C72 C73 C75 C80 26.3(17) . . . . ?
C80 C75 C76 C77 -1(2) . . . . ?
C73 C75 C76 C77 -177.5(12) . . . . ?
C75 C76 C77 C78 4(2) . . . . ?
C76 C77 C78 C79 -4(2) . . . . ?
C76 C77 C78 Br81 176.0(11) . . . . ?
C77 C78 C79 C80 1(2) . . . . ?
Br81 C78 C79 C80 -178.4(10) . . . . ?
C76 C75 C80 C79 -1.9(19) . . . . ?
C73 C75 C80 C79 174.8(12) . . . . ?
C78 C79 C80 C75 1(2) . . . . ?
C97 C92 C93 C94 0(2) . . . . ?
Br91 C92 C93 C94 -179.9(10) . . . . ?
C92 C93 C94 C95 -1(2) . . . . ?
C93 C94 C95 C96 1(2) . . . . ?
C93 C94 C95 C98 179.1(13) . . . . ?
C94 C95 C96 C97 0(2) . . . . ?
C98 C95 C96 C97 -178.0(13) . . . . ?
C93 C92 C97 C96 1(2) . . . . ?
Br91 C92 C97 C96 -178.8(11) . . . . ?
C95 C96 C97 C92 -1(2) . . . . ?
C96 C95 C98 O99 -32.3(17) . . . . ?
C94 C95 C98 O99 150.0(13) . . . . ?
C96 C95 C98 C100 148.7(13) . . . . ?
C94 C95 C98 C100 -28.9(19) . . . . ?
C100 C98 O99 Ga1 -22.0(17) . . . . ?
C95 C98 O99 Ga1 159.0(8) . . . . ?
O102 Ga1 O99 C98 24.6(10) . . . . ?
O19 Ga1 O99 C98 -156.3(10) . . . . ?
O22 Ga1 O99 C98 -66.4(10) . . . . ?
O62 Ga1 O99 C98 -98(21) . . . . ?
O59 Ga1 O99 C98 116.7(10) . . . . ?
O99 C98 C100 C101 5(2) . . . . ?
C95 C98 C100 C101 -176.6(12) . . . . ?
C98 C100 C101 O102 3(2) . . . . ?
C98 C100 C101 C103 -176.8(12) . . . . ?
C100 C101 O102 Ga1 8.2(18) . . . . ?
C103 C101 O102 Ga1 -172.1(8) . . . . ?
O99 Ga1 O102 C101 -17.5(9) . . . . ?
O19 Ga1 O102 C101 -42(9) . . . . ?
O22 Ga1 O102 C101 72.5(9) . . . . ?
O62 Ga1 O102 C101 161.7(9) . . . . ?
O59 Ga1 O102 C101 -108.9(9) . . . . ?
O102 C101 C103 O104 -145.8(11) . . . . ?
C100 C101 C103 O104 33.9(16) . . . . ?
O102 C101 C103 C109 98.9(13) . . . . ?
C100 C101 C103 C109 -81.4(15) . . . . ?
C101 C103 O104 C105 -151.2(11) . . . . ?
C109 C103 O104 C105 -28.8(13) . . . . ?
C103 O104 C105 O108 11.8(15) . . . . ?
C103 O104 C105 C106 129.9(13) . . . . ?
C103 O104 C105 C107 -102.5(14) . . . . ?
O104 C105 O108 C109 12.2(14) . . . . ?
C106 C105 O108 C109 -102.2(14) . . . . ?
C107 C105 O108 C109 129.1(12) . . . . ?
C105 O108 C109 C110 -154.4(12) . . . . ?
C105 O108 C109 C103 -28.7(13) . . . . ?
O104 C103 C109 O108 34.5(11) . . . . ?
C101 C103 C109 O108 155.1(10) . . . . ?
O104 C103 C109 C110 157.0(10) . . . . ?
C101 C103 C109 C110 -82.4(14) . . . . ?
O108 C109 C110 O111 -150.4(11) . . . . ?
C103 C109 C110 O111 93.1(14) . . . . ?
O108 C109 C110 C112 35.3(16) . . . . ?
C103 C109 C110 C112 -81.2(14) . . . . ?
C112 C110 O111 Ga2 1.5(19) . . . . ?
C109 C110 O111 Ga2 -171.8(8) . . . . ?
O34 Ga2 O111 C110 -102.9(9) . . . . ?
O31 Ga2 O111 C110 166.6(9) . . . . ?
O114 Ga2 O111 C110 -11.3(10) . . . . ?
O71 Ga2 O111 C110 78.5(9) . . . . ?
O74 Ga2 O111 C110 6(8) . . . . ?
O111 C110 C112 C113 7(2) . . . . ?
C109 C110 C112 C113 -179.9(12) . . . . ?
C110 C112 C113 O114 2(2) . . . . ?
C110 C112 C113 C115 -175.6(12) . . . . ?
C112 C113 O114 Ga2 -17.3(18) . . . . ?
C115 C113 O114 Ga2 160.0(8) . . . . ?
O34 Ga2 O114 C113 109.0(10) . . . . ?
O31 Ga2 O114 C113 -125(6) . . . . ?
O71 Ga2 O114 C113 -68.6(10) . . . . ?
O111 Ga2 O114 C113 19.4(10) . . . . ?
O74 Ga2 O114 C113 -159.8(10) . . . . ?
O114 C113 C115 C116 159.7(13) . . . . ?
C112 C113 C115 C116 -23(2) . . . . ?
O114 C113 C115 C120 -24.0(17) . . . . ?
C112 C113 C115 C120 153.3(13) . . . . ?
C120 C115 C116 C117 3(2) . . . . ?
C113 C115 C116 C117 178.9(13) . . . . ?
C115 C116 C117 C118 0(2) . . . . ?
C116 C117 C118 C119 -2(2) . . . . ?
C116 C117 C118 Br12 178.7(12) . . . . ?
C117 C118 C119 C120 1(2) . . . . ?
Br12 C118 C119 C120 -179.9(12) . . . . ?
C118 C119 C120 C115 2(2) . . . . ?
C116 C115 C120 C119 -4(2) . . . . ?
C113 C115 C120 C119 179.8(13) . . . . ?
